data_4122909
loop_
_publ_author_name
'Han, Ying-Feng'
'Zhang, Long'
'Weng, Lin-Hong'
'Jin, Guo-Xin'

_publ_section_title
;
 H2-Initiated Reversible Switching between Two-Dimensional Metallacycles
 and Three-Dimensional Cylinders.
;
_journal_issue 41
_journal_name_full 'Journal of the American Chemical Society'
_journal_page_first 14608
_journal_paper_doi 10.1021/ja508543y
_journal_volume 136
_journal_year 2014
_chemical_formula_sum 'C55 H78 Ir2 N12 O15 S4'
_chemical_formula_weight 1659.93
_chemical_name_systematic
; 
 ? 
;
_space_group_crystal_system triclinic
_space_group_IT_number 2
_space_group_name_Hall '-P 1'
_space_group_name_H-M_alt 'P -1'
_symmetry_space_group_name_Hall '-P 1'
_symmetry_space_group_name_H-M 'P -1'
_atom_sites_solution_hydrogens geom
_audit_creation_method SHELXL-2013
_cell_angle_alpha 105.5170(10)
_cell_angle_beta 106.1170(10)
_cell_angle_gamma 106.4250(10)
_cell_formula_units_Z 2
_cell_length_a 12.2748(9)
_cell_length_b 16.6642(12)
_cell_length_c 18.5597(13)
_cell_measurement_reflns_used 9191
_cell_measurement_temperature 173(2)
_cell_measurement_theta_max 27.46
_cell_measurement_theta_min 2.46
_cell_volume 3242.3(4)
_computing_cell_refinement 'Bruker SAINT'
_computing_data_collection 'Bruker APEX2'
_computing_data_reduction 'Bruker SAINT'
_computing_molecular_graphics 'Bruker SHELXTL'
_computing_publication_material 'Bruker SHELXTL'
_computing_structure_refinement 'SHELXL-2013 (Sheldrick, 2013)'
_computing_structure_solution 'SHELXS-97 (Sheldrick, 2008)'
_diffrn_ambient_temperature 173(2)
_diffrn_measured_fraction_theta_full 0.982
_diffrn_measured_fraction_theta_max 0.983
_diffrn_measurement_device_type 'Bruker APEX-II CCD'
_diffrn_measurement_method '\f and \w scans'
_diffrn_radiation_type MoK\a
_diffrn_radiation_wavelength 0.71073
_diffrn_reflns_av_R_equivalents 0.0231
_diffrn_reflns_av_unetI/netI 0.0481
_diffrn_reflns_Laue_measured_fraction_full 0.982
_diffrn_reflns_Laue_measured_fraction_max 0.983
_diffrn_reflns_limit_h_max 15
_diffrn_reflns_limit_h_min -15
_diffrn_reflns_limit_k_max 21
_diffrn_reflns_limit_k_min -21
_diffrn_reflns_limit_l_max 23
_diffrn_reflns_limit_l_min -24
_diffrn_reflns_number 23696
_diffrn_reflns_point_group_measured_fraction_full 0.982
_diffrn_reflns_point_group_measured_fraction_max 0.983
_diffrn_reflns_theta_full 25.242
_diffrn_reflns_theta_max 27.499
_diffrn_reflns_theta_min 1.232
_exptl_absorpt_coefficient_mu 4.301
_exptl_absorpt_correction_T_max 0.746
_exptl_absorpt_correction_T_min 0.648
_exptl_absorpt_correction_type multi-scan
_exptl_absorpt_process_details sadabs
_exptl_crystal_colour red
_exptl_crystal_density_diffrn 1.700
_exptl_crystal_description block
_exptl_crystal_F_000 1660
_exptl_crystal_size_max 0.100
_exptl_crystal_size_mid 0.070
_exptl_crystal_size_min 0.060
_platon_squeeze_details ' '
_refine_diff_density_max 1.851
_refine_diff_density_min -1.087
_refine_diff_density_rms 0.218
_refine_ls_extinction_method none
_refine_ls_goodness_of_fit_ref 1.072
_refine_ls_hydrogen_treatment constr
_refine_ls_matrix_type full
_refine_ls_number_parameters 807
_refine_ls_number_reflns 14613
_refine_ls_number_restraints 21
_refine_ls_restrained_S_all 1.072
_refine_ls_R_factor_all 0.0565
_refine_ls_R_factor_gt 0.0384
_refine_ls_shift/su_max 0.003
_refine_ls_shift/su_mean 0.000
_refine_ls_structure_factor_coef Fsqd
_refine_ls_weighting_details
; 
 w=1/[\s^2^(Fo^2^)+(0.0976P)^2^+1.0873P] 
 where P=(Fo^2^+2Fc^2^)/3 
;
_refine_ls_weighting_scheme calc
_refine_ls_wR_factor_gt 0.1152
_refine_ls_wR_factor_ref 0.1494
_reflns_Friedel_coverage 0.000
_reflns_number_gt 11354
_reflns_number_total 14613
_reflns_threshold_expression 'I > 2\s(I)'
_cod_data_source_file ja508543y_si_001.cif
_cod_data_source_block 1a(NO3)4
_cod_database_code 4122909
_shelx_space_group_comment
; 
The symmetry employed for this shelxl refinement is uniquely defined 
by the following loop, which should always be used as a source of 
symmetry information in preference to the above space-group names. 
They are only intended as comments. 
;
_shelx_estimated_absorpt_t_min 0.673
_shelx_estimated_absorpt_t_max 0.782
_shelxl_version_number 2013-2

loop_
_space_group_symop_operation_xyz
'x, y, z'
'-x, -y, -z'

loop_
_atom_site_label
_atom_site_type_symbol
_atom_site_fract_x
_atom_site_fract_y
_atom_site_fract_z
_atom_site_U_iso_or_equiv
_atom_site_adp_type
_atom_site_occupancy
_atom_site_site_symmetry_order
_atom_site_calc_flag
_atom_site_refinement_flags_posn
_atom_site_refinement_flags_adp
Ir1 Ir 0.63105(2) 0.12693(2) -0.21574(2) 0.02271(8) Uani 1 1 d . .
Ir2 Ir 1.10722(2) 0.28224(2) 0.43582(2) 0.01955(8) Uani 1 1 d . .
S1 S 0.43736(16) 0.09506(12) -0.21122(10) 0.0285(4) Uani 1 1 d . .
S2 S 0.90575(15) 0.19658(11) 0.35222(10) 0.0243(3) Uani 1 1 d . .
S3 S 0.69975(16) 0.26749(11) -0.11802(10) 0.0278(3) Uani 1 1 d . .
S4 S 1.05795(16) 0.40617(11) 0.47712(10) 0.0268(3) Uani 1 1 d . .
N1 N 0.4321(6) 0.2599(4) -0.1409(3) 0.0290(12) Uani 1 1 d . .
N2 N 0.4412(5) 0.1853(4) -0.0623(3) 0.0239(11) Uani 1 1 d . .
N3 N 0.8900(5) 0.0706(4) 0.2164(3) 0.0243(11) Uani 1 1 d . .
N4 N 0.8762(5) 0.0174(4) 0.3094(3) 0.0248(11) Uani 1 1 d . .
N5 N 0.9055(7) 0.3887(4) -0.1180(4) 0.0388(15) Uani 1 1 d . .
N6 N 0.9485(5) 0.3255(4) -0.0321(3) 0.0294(12) Uani 1 1 d . .
N7 N 0.8611(5) 0.4055(4) 0.3591(3) 0.0221(11) Uani 1 1 d . .
N8 N 0.8094(5) 0.3411(4) 0.4381(3) 0.0270(12) Uani 1 1 d . .
N9 N 0.6229(7) 0.5244(5) 0.9089(6) 0.062(2) Uani 1 1 d . .
N10 N 0.1379(10) 0.1302(6) 0.0380(7) 0.072(3) Uani 1 1 d . .
N11 N 0.0055(7) 0.8332(5) 0.3771(5) 0.0444(17) Uani 1 1 d . .
N12 N 0.4973(7) 0.2393(6) 0.5102(5) 0.056(2) Uani 1 1 d . U
O1 O 0.6861(9) 0.5944(9) 0.9072(8) 0.140(5) Uani 1 1 d . .
O2 O 0.5077(8) 0.5100(6) 0.8877(7) 0.108(4) Uani 1 1 d . .
O3 O 0.6663(9) 0.4794(7) 0.9368(9) 0.128(5) Uani 1 1 d . .
O4 O 0.2224(11) 0.1033(7) 0.0374(7) 0.115(4) Uani 1 1 d . .
O5 O 0.0816(14) 0.1337(10) -0.0239(7) 0.174(7) Uani 1 1 d . U
O6 O 0.1246(9) 0.1585(6) 0.1002(6) 0.092(3) Uani 1 1 d . .
O7 O 0.0350(8) 0.7802(8) 0.4056(7) 0.111(4) Uani 1 1 d . .
O8 O -0.0943(6) 0.8060(4) 0.3204(4) 0.0502(15) Uani 1 1 d . .
O9 O 0.0725(7) 0.9135(5) 0.4072(5) 0.072(2) Uani 1 1 d . .
O10 O 0.4998(6) 0.2599(5) 0.5788(4) 0.0560(16) Uani 1 1 d . .
O11 O 0.5296(8) 0.3008(8) 0.4837(7) 0.102(4) Uani 1 1 d . .
O12 O 0.4586(10) 0.1599(7) 0.4686(6) 0.119(4) Uani 1 1 d . U
C1 C 0.4379(6) 0.1839(5) -0.1367(4) 0.0270(14) Uani 1 1 d . .
C2 C 0.4396(7) 0.3150(5) -0.0680(4) 0.0333(16) Uani 1 1 d . .
H2 H 0.4445 0.3754 -0.0542 0.040 Uiso 1 1 calc R U
C3 C 0.4390(8) 0.2675(6) -0.0207(5) 0.042(2) Uani 1 1 d . .
H3 H 0.4372 0.2862 0.0319 0.051 Uiso 1 1 calc R U
C4 C 0.4376(6) 0.1117(5) -0.0348(4) 0.0294(14) Uani 1 1 d . .
H4A H 0.4030 0.0549 -0.0828 0.035 Uiso 1 1 calc R U
H4B H 0.3808 0.1069 -0.0059 0.035 Uiso 1 1 calc R U
C5 C 0.5597(6) 0.1197(4) 0.0201(4) 0.0228(13) Uani 1 1 d . .
C6 C 0.5985(7) 0.1587(5) 0.1032(4) 0.0336(16) Uani 1 1 d . .
H6 H 0.5496 0.1832 0.1266 0.040 Uiso 1 1 calc R U
C7 C 0.7109(7) 0.1621(5) 0.1530(4) 0.0314(15) Uani 1 1 d . .
H7 H 0.7369 0.1879 0.2102 0.038 Uiso 1 1 calc R U
C8 C 0.7840(7) 0.1282(4) 0.1196(4) 0.0281(14) Uani 1 1 d . .
C9 C 0.7443(6) 0.0881(5) 0.0364(4) 0.0272(14) Uani 1 1 d . .
H9 H 0.7924 0.0621 0.0134 0.033 Uiso 1 1 calc R U
C10 C 0.6362(7) 0.0856(5) -0.0131(4) 0.0308(15) Uani 1 1 d . .
H10 H 0.6122 0.0609 -0.0702 0.037 Uiso 1 1 calc R U
C11 C 0.9059(6) 0.1328(5) 0.1725(4) 0.0261(14) Uani 1 1 d . .
H11A H 0.9518 0.1170 0.1383 0.031 Uiso 1 1 calc R U
H11B H 0.9552 0.1953 0.2121 0.031 Uiso 1 1 calc R U
C12 C 0.8942(6) 0.0925(4) 0.2912(4) 0.0223(13) Uani 1 1 d . .
C13 C 0.8639(6) -0.0530(4) 0.2431(4) 0.0285(14) Uani 1 1 d . .
H13 H 0.8491 -0.1136 0.2387 0.034 Uiso 1 1 calc R U
C14 C 0.8772(6) -0.0181(4) 0.1851(4) 0.0286(14) Uani 1 1 d . .
H14 H 0.8775 -0.0488 0.1340 0.034 Uiso 1 1 calc R U
C15 C 0.4230(8) 0.2858(6) -0.2121(5) 0.0393(18) Uani 1 1 d . .
H15A H 0.4815 0.2712 -0.2346 0.059 Uiso 1 1 calc R U
H15B H 0.4422 0.3508 -0.1955 0.059 Uiso 1 1 calc R U
H15C H 0.3394 0.2526 -0.2532 0.059 Uiso 1 1 calc R U
C16 C 0.8661(8) 0.0085(6) 0.3822(5) 0.0381(18) Uani 1 1 d . .
H16A H 0.7845 -0.0358 0.3694 0.057 Uiso 1 1 calc R U
H16B H 0.8780 0.0670 0.4200 0.057 Uiso 1 1 calc R U
H16C H 0.9291 -0.0119 0.4071 0.057 Uiso 1 1 calc R U
C17 C 0.8544(7) 0.3261(5) -0.0907(4) 0.0289(14) Uani 1 1 d . .
C18 C 1.0307(8) 0.4270(5) -0.0762(5) 0.045(2) Uani 1 1 d . .
H18 H 1.0882 0.4728 -0.0835 0.054 Uiso 1 1 calc R U
C19 C 1.0564(7) 0.3872(6) -0.0229(5) 0.0402(19) Uani 1 1 d . .
H19 H 1.1357 0.3998 0.0144 0.048 Uiso 1 1 calc R U
C20 C 0.9358(7) 0.2693(5) 0.0156(4) 0.0313(15) Uani 1 1 d . .
H20A H 1.0042 0.2481 0.0244 0.038 Uiso 1 1 calc R U
H20B H 0.8578 0.2156 -0.0148 0.038 Uiso 1 1 calc R U
C21 C 0.9364(7) 0.3199(5) 0.0965(4) 0.0283(15) Uani 1 1 d . .
C22 C 0.8394(7) 0.3445(5) 0.1019(4) 0.0337(16) Uani 1 1 d . .
H22 H 0.7724 0.3307 0.0538 0.040 Uiso 1 1 calc R U
C23 C 0.8386(8) 0.3890(6) 0.1765(5) 0.0377(18) Uani 1 1 d . .
H23 H 0.7712 0.4049 0.1797 0.045 Uiso 1 1 calc R U
C24 C 0.9384(7) 0.4100(5) 0.2467(4) 0.0304(15) Uani 1 1 d . .
C25 C 1.0357(7) 0.3878(5) 0.2422(4) 0.0301(15) Uani 1 1 d . .
H25 H 1.1047 0.4040 0.2900 0.036 Uiso 1 1 calc R U
C26 C 1.0329(7) 0.3408(5) 0.1662(4) 0.0309(15) Uani 1 1 d . .
H26 H 1.0992 0.3232 0.1631 0.037 Uiso 1 1 calc R U
C27 C 0.9376(7) 0.4609(5) 0.3273(4) 0.0295(15) Uani 1 1 d . .
H27A H 1.0231 0.4903 0.3676 0.035 Uiso 1 1 calc R U
H27B H 0.9079 0.5092 0.3218 0.035 Uiso 1 1 calc R U
C28 C 0.9052(6) 0.3825(4) 0.4228(4) 0.0237(13) Uani 1 1 d . .
C29 C 0.7012(7) 0.3369(6) 0.3827(4) 0.041(2) Uani 1 1 d . .
H29 H 0.6198 0.3099 0.3796 0.049 Uiso 1 1 calc R U
C30 C 0.7351(7) 0.3782(5) 0.3354(4) 0.0284(14) Uani 1 1 d . .
H30 H 0.6819 0.3872 0.2930 0.034 Uiso 1 1 calc R U
C31 C 0.8403(10) 0.4138(7) -0.1812(6) 0.054(2) Uani 1 1 d . .
H31A H 0.8376 0.4727 -0.1566 0.082 Uiso 1 1 calc R U
H31B H 0.7564 0.3683 -0.2111 0.082 Uiso 1 1 calc R U
H31C H 0.8832 0.4172 -0.2183 0.082 Uiso 1 1 calc R U
C32 C 0.8121(7) 0.3055(5) 0.5009(4) 0.0307(15) Uani 1 1 d . .
H32A H 0.8422 0.2567 0.4915 0.046 Uiso 1 1 calc R U
H32B H 0.7290 0.2820 0.5004 0.046 Uiso 1 1 calc R U
H32C H 0.8669 0.3536 0.5535 0.046 Uiso 1 1 calc R U
C33 C 0.5815(8) 0.0339(5) -0.3368(4) 0.0375(18) Uani 1 1 d . .
C34 C 0.6966(7) 0.1100(5) -0.3128(4) 0.0317(16) Uani 1 1 d . .
C35 C 0.7849(7) 0.1103(5) -0.2450(4) 0.0324(16) Uani 1 1 d . .
C36 C 0.7292(8) 0.0372(5) -0.2231(4) 0.0369(18) Uani 1 1 d . .
C37 C 0.6053(7) -0.0103(5) -0.2811(5) 0.0360(17) Uani 1 1 d . .
C38 C 0.4672(8) 0.0099(8) -0.4073(5) 0.058(3) Uani 1 1 d . .
H38A H 0.4668 -0.0325 -0.4556 0.087 Uiso 1 1 calc R U
H38B H 0.4642 0.0646 -0.4165 0.087 Uiso 1 1 calc R U
H38C H 0.3953 -0.0183 -0.3961 0.087 Uiso 1 1 calc R U
C39 C 0.7187(10) 0.1720(7) -0.3552(6) 0.053(2) Uani 1 1 d . .
H39A H 0.6474 0.1883 -0.3711 0.079 Uiso 1 1 calc R U
H39B H 0.7316 0.1424 -0.4036 0.079 Uiso 1 1 calc R U
H39C H 0.7919 0.2266 -0.3193 0.079 Uiso 1 1 calc R U
C40 C 0.9191(7) 0.1709(6) -0.2048(5) 0.0401(18) Uani 1 1 d . .
H40A H 0.9675 0.1381 -0.2229 0.060 Uiso 1 1 calc R U
H40B H 0.9447 0.1899 -0.1460 0.060 Uiso 1 1 calc R U
H40C H 0.9325 0.2242 -0.2194 0.060 Uiso 1 1 calc R U
C41 C 0.7882(10) 0.0134(7) -0.1565(6) 0.054(3) Uani 1 1 d . .
H41A H 0.7422 0.0130 -0.1210 0.081 Uiso 1 1 calc R U
H41B H 0.8727 0.0577 -0.1255 0.081 Uiso 1 1 calc R U
H41C H 0.7893 -0.0467 -0.1784 0.081 Uiso 1 1 calc R U
C42 C 0.5096(11) -0.0935(6) -0.2839(7) 0.066(3) Uani 1 1 d . .
H42A H 0.5131 -0.1479 -0.3184 0.099 Uiso 1 1 calc R U
H42B H 0.4276 -0.0928 -0.3061 0.099 Uiso 1 1 calc R U
H42C H 0.5263 -0.0934 -0.2291 0.099 Uiso 1 1 calc R U
C43 C 1.2198(6) 0.2144(5) 0.4863(4) 0.0259(14) Uani 1 1 d . .
C44 C 1.2230(6) 0.2073(5) 0.4078(5) 0.0291(15) Uani 1 1 d . .
C45 C 1.2731(6) 0.2999(5) 0.4113(4) 0.0249(13) Uani 1 1 d . .
C46 C 1.3042(6) 0.3616(5) 0.4920(4) 0.0269(14) Uani 1 1 d . .
C47 C 1.2710(6) 0.3109(5) 0.5371(4) 0.0245(13) Uani 1 1 d . .
C48 C 1.1878(7) 0.1405(6) 0.5155(5) 0.0374(17) Uani 1 1 d . .
H48A H 1.2632 0.1375 0.5484 0.056 Uiso 1 1 calc R U
H48B H 1.1394 0.0832 0.4691 0.056 Uiso 1 1 calc R U
H48C H 1.1395 0.1515 0.5484 0.056 Uiso 1 1 calc R U
C49 C 1.1903(7) 0.1238(6) 0.3390(5) 0.044(2) Uani 1 1 d . .
H49A H 1.1375 0.1254 0.2894 0.067 Uiso 1 1 calc R U
H49B H 1.1462 0.0715 0.3490 0.067 Uiso 1 1 calc R U
H49C H 1.2653 0.1190 0.3330 0.067 Uiso 1 1 calc R U
C50 C 1.2992(8) 0.3260(6) 0.3452(5) 0.044(2) Uani 1 1 d . .
H50A H 1.2968 0.3857 0.3515 0.065 Uiso 1 1 calc R U
H50B H 1.2372 0.2816 0.2928 0.065 Uiso 1 1 calc R U
H50C H 1.3809 0.3280 0.3480 0.065 Uiso 1 1 calc R U
C51 C 1.3620(7) 0.4607(5) 0.5222(5) 0.0337(16) Uani 1 1 d . .
H51A H 1.3376 0.4869 0.5660 0.051 Uiso 1 1 calc R U
H51B H 1.3352 0.4812 0.4781 0.051 Uiso 1 1 calc R U
H51C H 1.4516 0.4798 0.5427 0.051 Uiso 1 1 calc R U
C52 C 1.2844(7) 0.3452(5) 0.6241(4) 0.0342(16) Uani 1 1 d . .
H52A H 1.3225 0.3123 0.6527 0.051 Uiso 1 1 calc R U
H52B H 1.2032 0.3357 0.6265 0.051 Uiso 1 1 calc R U
H52C H 1.3363 0.4098 0.6499 0.051 Uiso 1 1 calc R U
C53 C 0.2037(10) 0.4023(8) 0.8071(7) 0.070(3) Uani 1 1 d D .
O13 O 0.0854(7) 0.3848(5) 0.7526(5) 0.070(2) Uani 1 1 d D .
C54 C 0.5660(13) 0.6905(12) 0.8018(9) 0.104(5) Uani 1 1 d D .
O14 O 0.4685(7) 0.6305(6) 0.8144(4) 0.076(2) Uani 1 1 d D .
C55 C 0.6275(10) 0.4736(7) 0.7035(6) 0.065(3) Uani 1 1 d D .
O15 O 0.6712(8) 0.4580(5) 0.6393(6) 0.084(3) Uani 1 1 d D .

loop_
_atom_site_aniso_label
_atom_site_aniso_U_11
_atom_site_aniso_U_22
_atom_site_aniso_U_33
_atom_site_aniso_U_23
_atom_site_aniso_U_13
_atom_site_aniso_U_12
Ir1 0.02705(15) 0.02577(14) 0.01878(14) 0.00706(10) 0.01173(11) 0.01332(11)
Ir2 0.02003(13) 0.02273(13) 0.01980(14) 0.00813(10) 0.00959(10) 0.01165(10)
S1 0.0258(8) 0.0316(9) 0.0244(8) 0.0053(7) 0.0112(7) 0.0095(7)
S2 0.0233(8) 0.0243(8) 0.0248(8) 0.0060(6) 0.0066(6) 0.0143(6)
S3 0.0266(8) 0.0267(8) 0.0282(9) 0.0038(7) 0.0120(7) 0.0120(7)
S4 0.0251(8) 0.0246(8) 0.0261(8) 0.0025(7) 0.0068(7) 0.0128(7)
N1 0.034(3) 0.032(3) 0.029(3) 0.018(3) 0.011(3) 0.018(3)
N2 0.028(3) 0.028(3) 0.023(3) 0.013(2) 0.013(2) 0.015(2)
N3 0.026(3) 0.021(3) 0.025(3) 0.009(2) 0.006(2) 0.012(2)
N4 0.023(3) 0.023(3) 0.033(3) 0.015(2) 0.013(2) 0.010(2)
N5 0.056(4) 0.028(3) 0.041(4) 0.016(3) 0.028(3) 0.016(3)
N6 0.029(3) 0.032(3) 0.028(3) 0.007(2) 0.015(3) 0.011(3)
N7 0.029(3) 0.025(3) 0.022(3) 0.011(2) 0.017(2) 0.015(2)
N8 0.029(3) 0.033(3) 0.024(3) 0.009(2) 0.009(2) 0.022(3)
N9 0.032(4) 0.037(4) 0.090(7) 0.011(4) 0.003(4) 0.011(3)
N10 0.085(7) 0.066(6) 0.108(8) 0.044(6) 0.061(7) 0.055(6)
N11 0.052(5) 0.058(5) 0.060(5) 0.041(4) 0.040(4) 0.039(4)
N12 0.038(4) 0.065(5) 0.053(5) 0.004(4) 0.001(4) 0.038(4)
O1 0.058(6) 0.176(12) 0.195(13) 0.136(11) 0.024(7) 0.020(7)
O2 0.051(5) 0.071(6) 0.196(11) 0.047(7) 0.035(6) 0.029(4)
O3 0.065(6) 0.096(7) 0.234(14) 0.086(9) 0.045(8) 0.037(6)
O4 0.164(10) 0.137(8) 0.192(11) 0.125(9) 0.142(9) 0.133(8)
O5 0.220(15) 0.187(13) 0.075(7) -0.010(7) -0.024(8) 0.156(12)
O6 0.117(7) 0.074(5) 0.131(8) 0.034(5) 0.109(7) 0.042(5)
O7 0.078(6) 0.162(10) 0.177(10) 0.139(9) 0.057(7) 0.084(7)
O8 0.053(4) 0.054(4) 0.064(4) 0.037(3) 0.030(3) 0.026(3)
O9 0.051(4) 0.055(4) 0.080(5) -0.007(4) 0.014(4) 0.018(4)
O10 0.051(4) 0.059(4) 0.063(5) 0.024(4) 0.024(3) 0.026(3)
O11 0.070(6) 0.174(10) 0.152(9) 0.125(9) 0.072(6) 0.082(7)
O12 0.126(9) 0.116(8) 0.076(6) -0.017(6) -0.007(6) 0.088(7)
C1 0.024(3) 0.034(4) 0.018(3) 0.006(3) 0.001(3) 0.015(3)
C2 0.039(4) 0.038(4) 0.038(4) 0.017(3) 0.025(3) 0.023(3)
C3 0.060(5) 0.044(4) 0.025(4) 0.005(3) 0.013(4) 0.035(4)
C4 0.028(4) 0.030(3) 0.031(4) 0.015(3) 0.013(3) 0.008(3)
C5 0.024(3) 0.026(3) 0.028(3) 0.016(3) 0.017(3) 0.009(3)
C6 0.041(4) 0.044(4) 0.029(4) 0.016(3) 0.018(3) 0.027(4)
C7 0.038(4) 0.040(4) 0.025(3) 0.014(3) 0.016(3) 0.021(3)
C8 0.035(4) 0.022(3) 0.032(4) 0.013(3) 0.010(3) 0.017(3)
C9 0.029(4) 0.039(4) 0.032(4) 0.020(3) 0.024(3) 0.019(3)
C10 0.044(4) 0.032(4) 0.025(3) 0.014(3) 0.017(3) 0.020(3)
C11 0.029(4) 0.031(3) 0.028(3) 0.017(3) 0.017(3) 0.012(3)
C12 0.016(3) 0.029(3) 0.024(3) 0.009(3) 0.007(2) 0.013(3)
C13 0.027(3) 0.019(3) 0.039(4) 0.012(3) 0.011(3) 0.009(3)
C14 0.024(3) 0.021(3) 0.032(4) 0.003(3) 0.004(3) 0.011(3)
C15 0.055(5) 0.043(4) 0.037(4) 0.029(4) 0.019(4) 0.029(4)
C16 0.040(4) 0.044(4) 0.030(4) 0.018(3) 0.005(3) 0.021(4)
C17 0.031(4) 0.029(3) 0.028(4) 0.007(3) 0.015(3) 0.013(3)
C18 0.042(5) 0.034(4) 0.063(6) 0.021(4) 0.038(4) 0.001(3)
C19 0.030(4) 0.047(5) 0.035(4) 0.001(3) 0.020(3) 0.010(3)
C20 0.043(4) 0.035(4) 0.021(3) 0.008(3) 0.014(3) 0.022(3)
C21 0.041(4) 0.024(3) 0.025(3) 0.009(3) 0.021(3) 0.012(3)
C22 0.028(4) 0.048(4) 0.025(4) 0.010(3) 0.004(3) 0.023(3)
C23 0.046(5) 0.050(5) 0.032(4) 0.017(4) 0.018(4) 0.035(4)
C24 0.048(4) 0.027(3) 0.027(4) 0.012(3) 0.019(3) 0.022(3)
C25 0.029(4) 0.032(4) 0.021(3) 0.009(3) 0.000(3) 0.010(3)
C26 0.032(4) 0.036(4) 0.038(4) 0.020(3) 0.019(3) 0.020(3)
C27 0.038(4) 0.026(3) 0.027(3) 0.013(3) 0.019(3) 0.008(3)
C28 0.028(3) 0.022(3) 0.019(3) 0.002(2) 0.008(3) 0.014(3)
C29 0.034(4) 0.053(5) 0.026(4) 0.000(3) -0.007(3) 0.034(4)
C30 0.034(4) 0.026(3) 0.029(4) 0.014(3) 0.008(3) 0.018(3)
C31 0.068(6) 0.056(6) 0.054(6) 0.039(5) 0.027(5) 0.023(5)
C32 0.031(4) 0.037(4) 0.036(4) 0.023(3) 0.023(3) 0.012(3)
C33 0.047(5) 0.039(4) 0.030(4) 0.001(3) 0.021(4) 0.027(4)
C34 0.036(4) 0.045(4) 0.016(3) 0.004(3) 0.009(3) 0.027(3)
C35 0.044(4) 0.040(4) 0.015(3) 0.001(3) 0.010(3) 0.029(4)
C36 0.056(5) 0.038(4) 0.022(3) 0.005(3) 0.015(3) 0.032(4)
C37 0.045(4) 0.030(4) 0.037(4) 0.005(3) 0.032(4) 0.011(3)
C38 0.036(5) 0.087(7) 0.028(4) -0.010(4) 0.005(4) 0.029(5)
C39 0.071(7) 0.082(7) 0.043(5) 0.038(5) 0.033(5) 0.057(6)
C40 0.036(4) 0.053(5) 0.046(5) 0.022(4) 0.026(4) 0.025(4)
C41 0.089(7) 0.073(6) 0.060(6) 0.043(5) 0.062(6) 0.062(6)
C42 0.090(8) 0.025(4) 0.093(8) 0.018(5) 0.066(7) 0.009(5)
C43 0.022(3) 0.032(3) 0.029(3) 0.013(3) 0.007(3) 0.019(3)
C44 0.022(3) 0.029(3) 0.042(4) 0.013(3) 0.017(3) 0.015(3)
C45 0.020(3) 0.038(4) 0.029(3) 0.019(3) 0.017(3) 0.015(3)
C46 0.019(3) 0.030(3) 0.035(4) 0.014(3) 0.011(3) 0.012(3)
C47 0.021(3) 0.035(3) 0.018(3) 0.011(3) 0.005(3) 0.013(3)
C48 0.034(4) 0.048(5) 0.049(5) 0.029(4) 0.023(4) 0.025(4)
C49 0.032(4) 0.046(5) 0.054(5) 0.002(4) 0.020(4) 0.024(4)
C50 0.042(5) 0.067(6) 0.047(5) 0.035(4) 0.035(4) 0.026(4)
C51 0.030(4) 0.031(4) 0.043(4) 0.018(3) 0.016(3) 0.011(3)
C52 0.035(4) 0.045(4) 0.024(4) 0.013(3) 0.016(3) 0.013(3)
C53 0.059(7) 0.074(7) 0.085(8) 0.019(6) 0.039(6) 0.036(6)
O13 0.081(6) 0.069(5) 0.077(5) 0.031(4) 0.035(4) 0.045(4)
C54 0.080(10) 0.168(16) 0.076(9) 0.048(10) 0.030(8) 0.063(11)
O14 0.057(5) 0.121(7) 0.056(4) 0.037(5) 0.013(4) 0.050(5)
C55 0.065(7) 0.056(6) 0.063(7) 0.036(5) 0.009(5) 0.012(5)
O15 0.088(6) 0.051(4) 0.124(7) 0.055(5) 0.052(6) 0.012(4)

loop_
_atom_type_symbol
_atom_type_description
_atom_type_scat_dispersion_real
_atom_type_scat_dispersion_imag
_atom_type_scat_source
C C 0.0033 0.0016 'International Tables Vol C Tables 4.2.6.8 and 6.1.1.4'
H H 0.0000 0.0000 'International Tables Vol C Tables 4.2.6.8 and 6.1.1.4'
N N 0.0061 0.0033 'International Tables Vol C Tables 4.2.6.8 and 6.1.1.4'
O O 0.0106 0.0060 'International Tables Vol C Tables 4.2.6.8 and 6.1.1.4'
S S 0.1246 0.1234 'International Tables Vol C Tables 4.2.6.8 and 6.1.1.4'
Ir Ir -1.4442 7.9887 'International Tables Vol C Tables 4.2.6.8 and 6.1.1.4'

loop_
_geom_angle_atom_site_label_1
_geom_angle_atom_site_label_2
_geom_angle_atom_site_label_3
_geom_angle
C34 Ir1 C33 39.6(3)
C34 Ir1 C37 64.8(3)
C33 Ir1 C37 38.7(3)
C34 Ir1 C36 65.0(3)
C33 Ir1 C36 65.6(3)
C37 Ir1 C36 38.6(3)
C34 Ir1 C35 38.1(2)
C33 Ir1 C35 65.1(3)
C37 Ir1 C35 64.1(3)
C36 Ir1 C35 38.6(3)
C34 Ir1 S3 119.6(2)
C33 Ir1 S3 154.2(2)
C37 Ir1 S3 163.3(2)
C36 Ir1 S3 126.2(2)
C35 Ir1 S3 108.5(2)
C34 Ir1 S1 133.6(2)
C33 Ir1 S1 99.3(2)
C37 Ir1 S1 97.3(2)
C36 Ir1 S1 126.8(2)
C35 Ir1 S1 161.2(2)
S3 Ir1 S1 90.14(6)
C47 Ir2 C45 64.2(2)
C47 Ir2 C46 37.5(2)
C45 Ir2 C46 38.8(3)
C47 Ir2 C43 39.4(3)
C45 Ir2 C43 64.7(2)
C46 Ir2 C43 64.7(2)
C47 Ir2 C44 64.8(3)
C45 Ir2 C44 39.1(2)
C46 Ir2 C44 65.1(3)
C43 Ir2 C44 38.2(3)
C47 Ir2 S2 151.42(18)
C45 Ir2 S2 130.31(19)
C46 Ir2 S2 168.16(19)
C43 Ir2 S2 118.10(19)
C44 Ir2 S2 109.39(19)
C47 Ir2 S4 103.05(18)
C45 Ir2 S4 119.08(19)
C46 Ir2 S4 93.47(18)
C43 Ir2 S4 140.00(18)
C44 Ir2 S4 157.38(19)
S2 Ir2 S4 90.28(6)
C1 S1 Ir1 110.2(2)
C12 S2 Ir2 109.4(2)
C17 S3 Ir1 111.6(2)
C28 S4 Ir2 111.1(2)
C1 N1 C2 110.3(6)
C1 N1 C15 125.8(6)
C2 N1 C15 123.9(6)
C1 N2 C3 107.5(6)
C1 N2 C4 125.8(6)
C3 N2 C4 126.5(6)
C12 N3 C14 110.7(6)
C12 N3 C11 125.9(5)
C14 N3 C11 123.3(6)
C12 N4 C13 108.3(5)
C12 N4 C16 127.3(6)
C13 N4 C16 124.4(6)
C17 N5 C18 109.5(7)
C17 N5 C31 126.4(7)
C18 N5 C31 124.2(7)
C17 N6 C19 109.6(6)
C17 N6 C20 125.2(6)
C19 N6 C20 125.2(7)
C28 N7 C30 108.8(5)
C28 N7 C27 125.1(6)
C30 N7 C27 125.7(6)
C28 N8 C29 109.5(6)
C28 N8 C32 126.8(6)
C29 N8 C32 123.7(7)
O3 N9 O1 122.0(10)
O3 N9 O2 122.9(10)
O1 N9 O2 114.6(9)
O5 N10 O6 123.7(11)
O5 N10 O4 115.9(12)
O6 N10 O4 120.0(12)
O9 N11 O7 120.0(10)
O9 N11 O8 120.0(7)
O7 N11 O8 119.9(9)
O12 N12 O10 118.4(11)
O12 N12 O11 122.4(11)
O10 N12 O11 119.1(9)
N1 C1 N2 107.4(6)
N1 C1 S1 127.6(5)
N2 C1 S1 124.9(5)
C3 C2 N1 107.0(6)
C2 C3 N2 107.5(7)
N2 C4 C5 115.3(6)
C6 C5 C10 118.8(6)
C6 C5 C4 121.0(6)
C10 C5 C4 120.2(6)
C5 C6 C7 119.6(6)
C8 C7 C6 120.7(6)
C7 C8 C9 119.6(6)
C7 C8 C11 121.2(6)
C9 C8 C11 119.1(6)
C10 C9 C8 120.4(6)
C9 C10 C5 120.7(6)
N3 C11 C8 112.0(5)
N3 C12 N4 108.0(6)
N3 C12 S2 125.9(5)
N4 C12 S2 125.8(5)
C14 C13 N4 107.0(5)
C13 C14 N3 105.8(6)
N5 C17 N6 106.2(6)
N5 C17 S3 126.6(6)
N6 C17 S3 127.0(5)
C19 C18 N5 107.0(6)
C18 C19 N6 107.8(7)
N6 C20 C21 111.8(6)
C26 C21 C22 119.0(6)
C26 C21 C20 120.0(6)
C22 C21 C20 121.1(7)
C21 C22 C23 121.0(7)
C22 C23 C24 119.0(7)
C25 C24 C23 120.6(6)
C25 C24 C27 121.2(7)
C23 C24 C27 118.2(6)
C24 C25 C26 119.3(6)
C21 C26 C25 121.1(6)
N7 C27 C24 115.4(6)
N8 C28 N7 107.1(6)
N8 C28 S4 126.0(5)
N7 C28 S4 126.8(5)
C30 C29 N8 106.6(7)
C29 C30 N7 108.0(6)
C37 C33 C34 106.0(7)
C37 C33 C38 129.6(9)
C34 C33 C38 124.4(8)
C37 C33 Ir1 70.9(4)
C34 C33 Ir1 69.9(4)
C38 C33 Ir1 125.1(5)
C35 C34 C33 108.4(7)
C35 C34 C39 125.8(8)
C33 C34 C39 125.7(7)
C35 C34 Ir1 71.8(4)
C33 C34 Ir1 70.5(4)
C39 C34 Ir1 126.6(5)
C34 C35 C36 109.2(7)
C34 C35 C40 126.9(7)
C36 C35 C40 123.8(6)
C34 C35 Ir1 70.1(4)
C36 C35 Ir1 70.5(4)
C40 C35 Ir1 129.4(5)
C37 C36 C35 106.7(6)
C37 C36 C41 126.3(8)
C35 C36 C41 127.0(8)
C37 C36 Ir1 70.6(4)
C35 C36 Ir1 70.8(4)
C41 C36 Ir1 125.3(5)
C36 C37 C33 109.7(7)
C36 C37 C42 126.6(8)
C33 C37 C42 123.6(8)
C36 C37 Ir1 70.8(4)
C33 C37 Ir1 70.4(4)
C42 C37 Ir1 123.9(5)
C44 C43 C47 107.5(6)
C44 C43 C48 127.3(7)
C47 C43 C48 124.8(6)
C44 C43 Ir2 71.9(4)
C47 C43 Ir2 69.3(3)
C48 C43 Ir2 130.2(5)
C43 C44 C45 106.5(6)
C43 C44 C49 127.0(7)
C45 C44 C49 126.4(7)
C43 C44 Ir2 69.9(3)
C45 C44 Ir2 68.6(3)
C49 C44 Ir2 129.4(5)
C46 C45 C44 108.6(6)
C46 C45 C50 125.4(7)
C44 C45 C50 125.7(7)
C46 C45 Ir2 71.0(4)
C44 C45 Ir2 72.4(3)
C50 C45 Ir2 127.0(5)
C47 C46 C45 108.1(6)
C47 C46 C51 125.7(7)
C45 C46 C51 126.2(6)
C47 C46 Ir2 70.7(4)
C45 C46 Ir2 70.2(4)
C51 C46 Ir2 125.2(5)
C46 C47 C43 109.2(6)
C46 C47 C52 127.8(6)
C43 C47 C52 123.0(6)
C46 C47 Ir2 71.7(4)
C43 C47 Ir2 71.2(3)
C52 C47 Ir2 123.8(5)

loop_
_geom_bond_atom_site_label_1
_geom_bond_atom_site_label_2
_geom_bond_distance
Ir1 C34 2.152(7)
Ir1 C33 2.160(7)
Ir1 C37 2.167(7)
Ir1 C36 2.169(7)
Ir1 C35 2.173(7)
Ir1 S3 2.2907(17)
Ir1 S1 2.3157(17)
Ir2 C47 2.164(6)
Ir2 C45 2.165(6)
Ir2 C46 2.177(7)
Ir2 C43 2.190(6)
Ir2 C44 2.217(6)
Ir2 S2 2.2911(17)
Ir2 S4 2.3099(16)
S1 C1 1.732(7)
S2 C12 1.741(7)
S3 C17 1.723(7)
S4 C28 1.734(7)
N1 C1 1.309(8)
N1 C2 1.378(9)
N1 C15 1.482(8)
N2 C1 1.364(8)
N2 C3 1.393(9)
N2 C4 1.443(8)
N3 C12 1.320(8)
N3 C14 1.381(8)
N3 C11 1.484(8)
N4 C12 1.357(8)
N4 C13 1.392(9)
N4 C16 1.433(9)
N5 C17 1.352(9)
N5 C18 1.375(11)
N5 C31 1.456(11)
N6 C17 1.353(9)
N6 C19 1.360(9)
N6 C20 1.457(9)
N7 C28 1.358(8)
N7 C30 1.383(9)
N7 C27 1.479(8)
N8 C28 1.331(9)
N8 C29 1.405(8)
N8 C32 1.440(8)
N9 O3 1.180(12)
N9 O1 1.219(13)
N9 O2 1.288(11)
N10 O5 1.190(13)
N10 O6 1.201(12)
N10 O4 1.241(11)
N11 O9 1.226(10)
N11 O7 1.231(9)
N11 O8 1.237(10)
N12 O12 1.211(12)
N12 O10 1.217(10)
N12 O11 1.264(12)
C2 C3 1.331(11)
C4 C5 1.506(9)
C5 C6 1.382(10)
C5 C10 1.421(9)
C6 C7 1.408(10)
C7 C8 1.384(9)
C8 C9 1.385(10)
C8 C11 1.513(9)
C9 C10 1.370(10)
C13 C14 1.380(10)
C18 C19 1.346(12)
C20 C21 1.510(9)
C21 C26 1.369(10)
C21 C22 1.383(10)
C22 C23 1.390(10)
C23 C24 1.396(11)
C24 C25 1.362(10)
C24 C27 1.514(9)
C25 C26 1.404(10)
C29 C30 1.335(11)
C33 C37 1.435(11)
C33 C34 1.461(12)
C33 C38 1.491(12)
C34 C35 1.412(9)
C34 C39 1.468(11)
C35 C36 1.436(11)
C35 C40 1.505(11)
C36 C37 1.433(12)
C36 C41 1.462(11)
C37 C42 1.520(11)
C43 C44 1.441(10)
C43 C47 1.469(10)
C43 C48 1.472(10)
C44 C45 1.467(9)
C44 C49 1.475(10)
C45 C46 1.444(10)
C45 C50 1.490(9)
C46 C47 1.397(9)
C46 C51 1.471(10)
C47 C52 1.506(9)
C53 O13 1.416(12)
C54 O14 1.445(14)
C55 O15 1.429(12)

loop_
_geom_torsion_atom_site_label_1
_geom_torsion_atom_site_label_2
_geom_torsion_atom_site_label_3
_geom_torsion_atom_site_label_4
_geom_torsion
C2 N1 C1 N2 3.9(8)
C15 N1 C1 N2 -178.0(7)
C2 N1 C1 S1 -177.7(6)
C15 N1 C1 S1 0.3(11)
C3 N2 C1 N1 -0.9(8)
C4 N2 C1 N1 174.5(6)
C3 N2 C1 S1 -179.3(6)
C4 N2 C1 S1 -3.9(10)
Ir1 S1 C1 N1 79.8(7)
Ir1 S1 C1 N2 -102.1(6)
C1 N1 C2 C3 -5.6(9)
C15 N1 C2 C3 176.3(7)
N1 C2 C3 N2 4.9(9)
C1 N2 C3 C2 -2.6(9)
C4 N2 C3 C2 -178.0(7)
C1 N2 C4 C5 101.8(8)
C3 N2 C4 C5 -83.7(9)
N2 C4 C5 C6 92.6(8)
N2 C4 C5 C10 -88.3(8)
C10 C5 C6 C7 -1.5(10)
C4 C5 C6 C7 177.6(6)
C5 C6 C7 C8 1.2(11)
C6 C7 C8 C9 -2.0(11)
C6 C7 C8 C11 179.0(7)
C7 C8 C9 C10 3.1(10)
C11 C8 C9 C10 -177.9(6)
C8 C9 C10 C5 -3.5(10)
C6 C5 C10 C9 2.7(10)
C4 C5 C10 C9 -176.4(6)
C12 N3 C11 C8 -96.0(8)
C14 N3 C11 C8 88.8(7)
C7 C8 C11 N3 70.3(8)
C9 C8 C11 N3 -108.7(7)
C14 N3 C12 N4 -3.9(7)
C11 N3 C12 N4 -179.7(6)
C14 N3 C12 S2 -178.2(5)
C11 N3 C12 S2 6.0(10)
C13 N4 C12 N3 1.7(7)
C16 N4 C12 N3 -176.0(7)
C13 N4 C12 S2 176.0(5)
C16 N4 C12 S2 -1.7(10)
Ir2 S2 C12 N3 -97.0(6)
Ir2 S2 C12 N4 89.7(6)
C12 N4 C13 C14 1.1(7)
C16 N4 C13 C14 178.9(6)
N4 C13 C14 N3 -3.4(7)
C12 N3 C14 C13 4.6(8)
C11 N3 C14 C13 -179.5(6)
C18 N5 C17 N6 -0.2(8)
C31 N5 C17 N6 -179.7(7)
C18 N5 C17 S3 173.8(6)
C31 N5 C17 S3 -5.7(11)
C19 N6 C17 N5 0.2(8)
C20 N6 C17 N5 178.6(6)
C19 N6 C17 S3 -173.8(5)
C20 N6 C17 S3 4.6(10)
Ir1 S3 C17 N5 98.1(6)
Ir1 S3 C17 N6 -89.1(6)
C17 N5 C18 C19 0.1(9)
C31 N5 C18 C19 179.6(8)
N5 C18 C19 N6 0.0(9)
C17 N6 C19 C18 -0.1(8)
C20 N6 C19 C18 -178.5(6)
C17 N6 C20 C21 -97.3(8)
C19 N6 C20 C21 80.8(8)
N6 C20 C21 C26 -112.0(7)
N6 C20 C21 C22 69.2(9)
C26 C21 C22 C23 -0.5(11)
C20 C21 C22 C23 178.3(7)
C21 C22 C23 C24 0.9(12)
C22 C23 C24 C25 0.5(12)
C22 C23 C24 C27 178.3(7)
C23 C24 C25 C26 -2.1(11)
C27 C24 C25 C26 -179.9(6)
C22 C21 C26 C25 -1.1(11)
C20 C21 C26 C25 180.0(6)
C24 C25 C26 C21 2.5(11)
C28 N7 C27 C24 107.8(7)
C30 N7 C27 C24 -80.4(8)
C25 C24 C27 N7 -102.9(8)
C23 C24 C27 N7 79.3(8)
C29 N8 C28 N7 0.5(7)
C32 N8 C28 N7 -179.5(6)
C29 N8 C28 S4 178.0(5)
C32 N8 C28 S4 -1.9(10)
C30 N7 C28 N8 0.5(7)
C27 N7 C28 N8 173.5(6)
C30 N7 C28 S4 -177.0(5)
C27 N7 C28 S4 -4.0(9)
Ir2 S4 C28 N8 82.8(6)
Ir2 S4 C28 N7 -100.1(5)
C28 N8 C29 C30 -1.3(8)
C32 N8 C29 C30 178.6(6)
N8 C29 C30 N7 1.6(8)
C28 N7 C30 C29 -1.4(7)
C27 N7 C30 C29 -174.3(6)
C37 C33 C34 C35 -0.1(7)
C38 C33 C34 C35 -178.5(6)
Ir1 C33 C34 C35 62.1(4)
C37 C33 C34 C39 176.2(7)
C38 C33 C34 C39 -2.2(11)
Ir1 C33 C34 C39 -121.6(7)
C37 C33 C34 Ir1 -62.2(4)
C38 C33 C34 Ir1 119.4(7)
C33 C34 C35 C36 -1.3(7)
C39 C34 C35 C36 -177.6(7)
Ir1 C34 C35 C36 60.0(5)
C33 C34 C35 C40 173.8(6)
C39 C34 C35 C40 -2.5(11)
Ir1 C34 C35 C40 -124.9(7)
C33 C34 C35 Ir1 -61.3(4)
C39 C34 C35 Ir1 122.4(7)
C34 C35 C36 C37 2.2(7)
C40 C35 C36 C37 -173.1(6)
Ir1 C35 C36 C37 61.9(5)
C34 C35 C36 C41 180.0(7)
C40 C35 C36 C41 4.7(11)
Ir1 C35 C36 C41 -120.3(7)
C34 C35 C36 Ir1 -59.7(5)
C40 C35 C36 Ir1 125.0(6)
C35 C36 C37 C33 -2.2(7)
C41 C36 C37 C33 179.9(7)
Ir1 C36 C37 C33 59.8(5)
C35 C36 C37 C42 179.5(7)
C41 C36 C37 C42 1.6(12)
Ir1 C36 C37 C42 -118.5(7)
C35 C36 C37 Ir1 -62.0(4)
C41 C36 C37 Ir1 120.1(7)
C34 C33 C37 C36 1.4(7)
C38 C33 C37 C36 179.8(7)
Ir1 C33 C37 C36 -60.1(5)
C34 C33 C37 C42 179.8(7)
C38 C33 C37 C42 -1.9(12)
Ir1 C33 C37 C42 118.3(7)
C34 C33 C37 Ir1 61.5(4)
C38 C33 C37 Ir1 -120.2(7)
C47 C43 C44 C45 -1.5(7)
C48 C43 C44 C45 -173.8(6)
Ir2 C43 C44 C45 59.0(4)
C47 C43 C44 C49 174.8(6)
C48 C43 C44 C49 2.5(11)
Ir2 C43 C44 C49 -124.7(7)
C47 C43 C44 Ir2 -60.5(4)
C48 C43 C44 Ir2 127.2(7)
C43 C44 C45 C46 2.3(7)
C49 C44 C45 C46 -174.0(6)
Ir2 C44 C45 C46 62.2(4)
C43 C44 C45 C50 176.8(7)
C49 C44 C45 C50 0.5(11)
Ir2 C44 C45 C50 -123.4(7)
C43 C44 C45 Ir2 -59.9(4)
C49 C44 C45 Ir2 123.8(7)
C44 C45 C46 C47 -2.2(7)
C50 C45 C46 C47 -176.7(7)
Ir2 C45 C46 C47 60.8(5)
C44 C45 C46 C51 177.3(6)
C50 C45 C46 C51 2.8(11)
Ir2 C45 C46 C51 -119.7(7)
C44 C45 C46 Ir2 -63.0(4)
C50 C45 C46 Ir2 122.5(7)
C45 C46 C47 C43 1.2(7)
C51 C46 C47 C43 -178.2(6)
Ir2 C46 C47 C43 61.7(4)
C45 C46 C47 C52 -179.5(6)
C51 C46 C47 C52 1.1(11)
Ir2 C46 C47 C52 -119.0(7)
C45 C46 C47 Ir2 -60.5(4)
C51 C46 C47 Ir2 120.1(7)
C44 C43 C47 C46 0.2(7)
C48 C43 C47 C46 172.7(6)
Ir2 C43 C47 C46 -62.0(5)
C44 C43 C47 C52 -179.1(6)
C48 C43 C47 C52 -6.6(10)
Ir2 C43 C47 C52 118.7(6)
C44 C43 C47 Ir2 62.2(4)
C48 C43 C47 Ir2 -125.3(6)

loop_
_platon_squeeze_void_nr
_platon_squeeze_void_average_x
_platon_squeeze_void_average_y
_platon_squeeze_void_average_z
_platon_squeeze_void_volume
_platon_squeeze_void_count_electrons
1 0.183 0.274 0.912 9.4 1.9
2 0.817 0.726 0.088 9.4 2.9
